data_1551835
loop_
_publ_author_name
'James P. C. Coverdale'
'Isolda Romero-Canelon'
'Carlos Sanchez-Cano'
'Guy J. Clarkson'
'Abraha Habtemariam'
'Martin Wills'
'Peter J. Sadler'

_publ_section_title
;
 Asymmetric transfer hydrogenation by synthetic catalysts in cancer cells
;
_journal_name_full 'Nature Chemistry'
_journal_page_first 347
_journal_page_last 354
_journal_paper_doi 10.1038/nchem.2918
_journal_volume 10
_journal_year 2018
_chemical_absolute_configuration ad
_chemical_formula_moiety 'C33 H30 N2 O2 Os S, 2(C H Cl3)'
_chemical_formula_sum 'C35 H32 Cl6 N2 O2 Os S'
_chemical_formula_weight 947.58
_space_group_crystal_system orthorhombic
_space_group_IT_number 19
_space_group_name_Hall 'P 2ac 2ab'
_space_group_name_H-M_alt 'P 21 21 21'
_atom_sites_solution_hydrogens mixed
_atom_sites_solution_primary direct
_cell_angle_alpha 90
_cell_angle_beta 90
_cell_angle_gamma 90
_cell_formula_units_Z 4
_cell_length_a 7.95923(12)
_cell_length_b 16.3940(3)
_cell_length_c 26.8780(5)
_cell_measurement_reflns_used 16542
_cell_measurement_temperature 150(2)
_cell_measurement_theta_max 31.3430
_cell_measurement_theta_min 2.5880
_cell_volume 3507.14(11)
_computing_cell_refinement
;
CrysAlisPro, Agilent Technologies,
Version 1.171.37.33 (release 27-03-2014 CrysAlis171 .NET)
(compiled Mar 27 2014,17:12:48)
;
_computing_data_collection
;
CrysAlisPro, Agilent Technologies,
Version 1.171.37.33 (release 27-03-2014 CrysAlis171 .NET)
(compiled Mar 27 2014,17:12:48)
;
_computing_data_reduction
;
CrysAlisPro, Agilent Technologies,
Version 1.171.37.33 (release 27-03-2014 CrysAlis171 .NET)
(compiled Mar 27 2014,17:12:48)
;
_computing_molecular_graphics 'Olex2 (Dolomanov et al., 2009)'
_computing_publication_material 'Olex2 (Dolomanov et al., 2009)'
_computing_structure_refinement 'XL (Sheldrick, 2008)'
_computing_structure_solution 'ShelXT (Sheldrick, 2015)'
_diffrn_ambient_environment N~2~
_diffrn_ambient_temperature 150(2)
_diffrn_detector 'CCD plate'
_diffrn_detector_area_resol_mean 10.2833
_diffrn_detector_type Ruby
_diffrn_measured_fraction_theta_full 0.998
_diffrn_measured_fraction_theta_max 0.961
_diffrn_measurement_details
;
#__ type_ start__ end____ width___ exp.time_
  1 omega  -61.00   48.00   1.0000   62.5000
omega____ theta____ kappa____ phi______ frames
    -       15.2579  -77.0000 -150.0000 109

#__ type_ start__ end____ width___ exp.time_
  2 omega  -17.00   91.00   1.0000   62.5000
omega____ theta____ kappa____ phi______ frames
    -       15.2579   77.0000 -180.0000 108

#__ type_ start__ end____ width___ exp.time_
  3 omega  -13.00   88.00   1.0000   62.5000
omega____ theta____ kappa____ phi______ frames
    -       15.2579   57.0000  -30.0000 101

#__ type_ start__ end____ width___ exp.time_
  4 omega   32.00  102.00   1.0000   62.5000
omega____ theta____ kappa____ phi______ frames
    -       15.2579 -178.0000   60.0000 70

#__ type_ start__ end____ width___ exp.time_
  5 omega   32.00   64.00   1.0000   62.5000
omega____ theta____ kappa____ phi______ frames
    -       15.2579 -178.0000 -180.0000 32

#__ type_ start__ end____ width___ exp.time_
  6 omega -105.00  -57.00   1.0000   62.5000
omega____ theta____ kappa____ phi______ frames
    -      -16.1954 -178.0000  -90.0000 48
;
_diffrn_measurement_device 'four-circle diffractometer'
_diffrn_measurement_device_type 'Xcalibur, Ruby, Gemini'
_diffrn_measurement_method '\w scans'
_diffrn_orient_matrix_UB_11 -0.0068917000
_diffrn_orient_matrix_UB_12 -0.0295954000
_diffrn_orient_matrix_UB_13 -0.0191387000
_diffrn_orient_matrix_UB_21 0.0041011000
_diffrn_orient_matrix_UB_22 -0.0315497000
_diffrn_orient_matrix_UB_23 0.0180190000
_diffrn_orient_matrix_UB_31 -0.0887589000
_diffrn_orient_matrix_UB_32 0.0008189000
_diffrn_orient_matrix_UB_33 0.0023164000
_diffrn_radiation_monochromator graphite
_diffrn_radiation_probe x-ray
_diffrn_radiation_type MoK\a
_diffrn_radiation_wavelength 0.71073
_diffrn_reflns_av_R_equivalents 0.0614
_diffrn_reflns_av_unetI/netI 0.0596
_diffrn_reflns_Laue_measured_fraction_full 0.998
_diffrn_reflns_Laue_measured_fraction_max 0.961
_diffrn_reflns_limit_h_max 11
_diffrn_reflns_limit_h_min -11
_diffrn_reflns_limit_k_max 23
_diffrn_reflns_limit_k_min -23
_diffrn_reflns_limit_l_max 39
_diffrn_reflns_limit_l_min -38
_diffrn_reflns_number 50022
_diffrn_reflns_point_group_measured_fraction_full 0.999
_diffrn_reflns_point_group_measured_fraction_max 0.933
_diffrn_reflns_theta_full 25.242
_diffrn_reflns_theta_max 31.565
_diffrn_reflns_theta_min 2.591
_diffrn_source 'Enhance (Mo) X-ray Source'
_exptl_absorpt_coefficient_mu 4.189
_exptl_absorpt_correction_T_max 1.00000
_exptl_absorpt_correction_T_min 0.84194
_exptl_absorpt_correction_type multi-scan
_exptl_absorpt_process_details
;
CrysAlisPro, Agilent Technologies,
Version 1.171.37.33 (release 27-03-2014 CrysAlis171 .NET)
(compiled Mar 27 2014,17:12:48)
Empirical absorption correction using spherical harmonics,
 implemented in SCALE3 ABSPACK scaling algorithm.
Empirical absorption correction using spherical harmonics,
 implemented in SCALE3 ABSPACK scaling algorithm.
;
_exptl_crystal_colour orange
_exptl_crystal_colour_primary orange
_exptl_crystal_density_diffrn 1.795
_exptl_crystal_description block
_exptl_crystal_F_000 1864
_exptl_crystal_size_max 0.4
_exptl_crystal_size_mid 0.06
_exptl_crystal_size_min 0.02
_refine_diff_density_max 1.170
_refine_diff_density_min -1.291
_refine_diff_density_rms 0.146
_refine_ls_abs_structure_details
;
 Flack x determined using 3708 quotients [(I+)-(I-)]/[(I+)+(I-)]
 (Parsons, Flack and Wagner, Acta Cryst. B69 (2013) 249-259).
The Flack parameter was 0.018(4) (Shelx)
The Hooft y parameter was 0.0018(3) (Olex2)

;
_refine_ls_abs_structure_Flack 0.018(4)
_refine_ls_extinction_coef .
_refine_ls_extinction_method none
_refine_ls_goodness_of_fit_ref 1.024
_refine_ls_hydrogen_treatment mixed
_refine_ls_matrix_type full
_refine_ls_number_parameters 428
_refine_ls_number_reflns 10950
_refine_ls_number_restraints 1
_refine_ls_restrained_S_all 1.024
_refine_ls_R_factor_all 0.0489
_refine_ls_R_factor_gt 0.0361
_refine_ls_shift/su_max 0.004
_refine_ls_shift/su_mean 0.000
_refine_ls_structure_factor_coef Fsqd
_refine_ls_weighting_details 'w=1/[\s^2^(Fo^2^)+(0.0201P)^2^+2.0818P] where P=(Fo^2^+2Fc^2^)/3'
_refine_ls_weighting_scheme calc
_refine_ls_wR_factor_gt 0.0581
_refine_ls_wR_factor_ref 0.0623
_reflns_Friedel_coverage 0.749
_reflns_Friedel_fraction_full 1.000
_reflns_Friedel_fraction_max 0.899
_reflns_number_gt 9695
_reflns_number_total 10950
_reflns_threshold_expression 'I > 2\s(I)'
_cod_data_source_file nchem.2918-s3.cif
_cod_data_source_block jc3
_cod_original_cell_volume 3507.14(10)
_cod_database_code 1551835
_chemical_oxdiff_formula 'C20 H20 N2 O2 F6 P Os'
_shelx_space_group_comment
;
The symmetry employed for this shelxl refinement is uniquely defined
by the following loop, which should always be used as a source of
symmetry information in preference to the above space-group names.
They are only intended as comments.
;
_reflns_odcompleteness_completeness 99.89
_reflns_odcompleteness_iscentric 1
_reflns_odcompleteness_theta 28.98
_olex2_refinement_description
;

The NH on N11 was located in a difference map and refined with a DFIX 
restraint and given a Uiso 1.5 times the Uequiv of the parent nitrogen. 

1. Fixed Uiso
 At 1.5 times of:
  All C(H,H,H) groups, H11A of C35
 At 1.2 times of:
  H25 of C25, H24 of C24, H32 of C32, H35 of C35, H26 of C26, H28 of C28, H27
  of C27, H33 of C33, H31 of C31, H34 of C34, H01 of C01, H02 of C02, H11 of
  C11, H10 of C10, H7 of C7, H6 of C6, H3 of C3, H21 of C21, H14 of C14, H22 of
  C22, H13 of C13, H15 of C15, H16 of C16, H23 of C23, H20 of C20, H17 of C17,
  H19 of C19, H4 of C4
2. Restrained distances
 N11-H11A
 0.9 with sigma of 0.02
3.a Ternary CH refined with riding coordinates:
 C01(H01), C02(H02), C10(H10), C11(H11)
3.b Aromatic/amide H refined with riding coordinates:
 C3(H3), C4(H4), C6(H6), C7(H7), C13(H13), C14(H14), C15(H15), C16(H16),
 C17(H17), C19(H19), C20(H20), C21(H21), C22(H22), C23(H23), C24(H24), C25(H25),
  C26(H26), C27(H27), C28(H28), C31(H31), C32(H32), C33(H33), C34(H34), C35(H35)
3.c Idealised Me refined as rotating group:
 C1(H1A,H1B,H1C)
;
_shelx_shelxl_version_number 2014/7
_olex2_submission_special_instructions 'No special instructions were received'

loop_
_space_group_symop_operation_xyz
'x, y, z'
'-x+1/2, -y, z+1/2'
'-x, y+1/2, -z+1/2'
'x+1/2, -y+1/2, -z'

loop_
_atom_site_label
_atom_site_type_symbol
_atom_site_fract_x
_atom_site_fract_y
_atom_site_fract_z
_atom_site_U_iso_or_equiv
_atom_site_adp_type
_atom_site_occupancy
_atom_site_site_symmetry_order
_atom_site_calc_flag
_atom_site_refinement_flags_posn
_atom_site_refinement_flags_adp
_atom_site_refinement_flags_occupancy
_atom_site_disorder_assembly
_atom_site_disorder_group
C1 C 1.2951(10) 0.6860(4) 0.8484(2) 0.0444(18) Uani 1 1 d . . . . .
H1A H 1.1889 0.7069 0.8618 0.067 Uiso 1 1 calc GR . . . .
H1B H 1.3791 0.7297 0.8484 0.067 Uiso 1 1 calc GR . . . .
H1C H 1.3348 0.6408 0.8692 0.067 Uiso 1 1 calc GR . . . .
C01 C 0.3138(7) 0.5228(4) 0.4847(2) 0.0301(13) Uani 1 1 d . . . . .
H01 H 0.2560 0.5709 0.4998 0.036 Uiso 1 1 calc R . . . .
Cl1 Cl 0.52796(19) 0.52899(11) 0.49824(7) 0.0427(4) Uani 1 1 d . . . . .
Os1 Os 0.77100(2) 0.50938(2) 0.63551(2) 0.01522(5) Uani 1 1 d . . . . .
C02 C 0.6939(9) 0.3164(4) 0.4293(3) 0.0422(17) Uani 1 1 d . . . . .
H02 H 0.6286 0.3514 0.4057 0.051 Uiso 1 1 calc R . . . .
C2 C 1.2679(8) 0.6560(3) 0.7958(2) 0.0294(13) Uani 1 1 d . . . . .
Cl2 Cl 0.2264(2) 0.43359(10) 0.50988(6) 0.0449(4) Uani 1 1 d . . . . .
C3 C 1.1823(8) 0.5828(4) 0.7874(2) 0.0283(13) Uani 1 1 d . . . . .
H3 H 1.1414 0.5519 0.8147 0.034 Uiso 1 1 calc R . . . .
Cl3 Cl 0.2834(3) 0.52580(13) 0.41979(6) 0.0564(5) Uani 1 1 d . . . . .
C4 C 1.1568(7) 0.5551(3) 0.7392(2) 0.0243(12) Uani 1 1 d . . . . .
H4 H 1.1004 0.5048 0.7339 0.029 Uiso 1 1 calc R . . . .
Cl4 Cl 0.8601(2) 0.37440(11) 0.45411(7) 0.0415(4) Uani 1 1 d . . . . .
C5 C 1.2124(6) 0.5998(3) 0.69885(19) 0.0199(11) Uani 1 1 d . . . . .
Cl5 Cl 0.5596(3) 0.28301(16) 0.47630(11) 0.0869(10) Uani 1 1 d . . . . .
C6 C 1.2971(7) 0.6728(3) 0.7068(2) 0.0261(12) Uani 1 1 d . . . . .
H6 H 1.3365 0.7040 0.6794 0.031 Uiso 1 1 calc R . . . .
Cl6 Cl 0.7722(3) 0.23214(12) 0.39666(7) 0.0574(5) Uani 1 1 d . . . . .
C7 C 1.3238(8) 0.6999(4) 0.7554(3) 0.0318(15) Uani 1 1 d . . . . .
H7 H 1.3819 0.7498 0.7608 0.038 Uiso 1 1 calc R . . . .
O8A O 1.2793(5) 0.6092(2) 0.60519(13) 0.0253(8) Uani 1 1 d . . . . .
O8B O 1.1918(4) 0.4761(2) 0.64006(14) 0.0219(8) Uani 1 1 d . . . . .
S8 S 1.17043(15) 0.56354(7) 0.63803(6) 0.0184(3) Uani 1 1 d . . . . .
N9 N 0.9779(5) 0.5841(3) 0.62653(17) 0.0172(9) Uani 1 1 d . . . . .
C10 C 0.9430(6) 0.6664(3) 0.60683(18) 0.0167(11) Uani 1 1 d . . . . .
H10 H 1.0257 0.7058 0.6212 0.020 Uiso 1 1 calc R . . . .
C11 C 0.7646(6) 0.6894(3) 0.62463(16) 0.0164(10) Uani 1 1 d . . . . .
H11 H 0.7128 0.7254 0.5988 0.020 Uiso 1 1 calc R . . . .
N11 N 0.6683(5) 0.6129(3) 0.62610(16) 0.0167(9) Uani 1 1 d D . . . .
C12 C 0.7579(6) 0.7342(3) 0.67428(17) 0.0179(10) Uani 1 1 d . . . . .
C13 C 0.6922(7) 0.8119(3) 0.6768(2) 0.0231(12) Uani 1 1 d . . . . .
H13 H 0.6525 0.8373 0.6473 0.028 Uiso 1 1 calc R . . . .
C14 C 0.6829(7) 0.8536(4) 0.7216(2) 0.0292(14) Uani 1 1 d . . . . .
H14 H 0.6384 0.9073 0.7226 0.035 Uiso 1 1 calc R . . . .
C15 C 0.7383(7) 0.8170(3) 0.7649(2) 0.0250(11) Uani 1 1 d . . . . .
H15 H 0.7304 0.8450 0.7958 0.030 Uiso 1 1 calc R . . . .
C16 C 0.8052(7) 0.7394(4) 0.7630(2) 0.0266(13) Uani 1 1 d . . . . .
H16 H 0.8465 0.7145 0.7925 0.032 Uiso 1 1 calc R . . . .
C17 C 0.8123(7) 0.6977(3) 0.7182(2) 0.0245(12) Uani 1 1 d . . . . .
H17 H 0.8549 0.6436 0.7175 0.029 Uiso 1 1 calc R . . . .
C18 C 0.9492(6) 0.6715(3) 0.5506(2) 0.0193(11) Uani 1 1 d . . . . .
C19 C 0.9636(8) 0.7484(4) 0.5282(2) 0.0297(14) Uani 1 1 d . . . . .
H19 H 0.9834 0.7951 0.5483 0.036 Uiso 1 1 calc R . . . .
C20 C 0.9494(9) 0.7573(4) 0.4771(3) 0.0367(16) Uani 1 1 d . . . . .
H20 H 0.9586 0.8099 0.4625 0.044 Uiso 1 1 calc R . . . .
C21 C 0.9219(8) 0.6903(4) 0.4474(2) 0.0335(15) Uani 1 1 d . . . . .
H21 H 0.9086 0.6965 0.4125 0.040 Uiso 1 1 calc R . . . .
C22 C 0.9139(8) 0.6136(4) 0.4689(2) 0.0329(15) Uani 1 1 d . . . . .
H22 H 0.9002 0.5668 0.4485 0.040 Uiso 1 1 calc R . . . .
C23 C 0.9258(7) 0.6051(4) 0.5200(2) 0.0256(13) Uani 1 1 d . . . . .
H23 H 0.9177 0.5522 0.5342 0.031 Uiso 1 1 calc R . . . .
C24 C 0.6621(6) 0.5108(4) 0.77253(19) 0.0258(11) Uani 1 1 d . . . . .
H24 H 0.5934 0.5443 0.7521 0.031 Uiso 1 1 calc R . . . .
C25 C 0.6781(8) 0.5283(4) 0.8227(2) 0.0328(14) Uani 1 1 d . . . . .
H25 H 0.6214 0.5741 0.8365 0.039 Uiso 1 1 calc R . . . .
C26 C 0.7767(8) 0.4790(4) 0.85290(19) 0.0351(13) Uani 1 1 d . . . . .
H26 H 0.7876 0.4911 0.8873 0.042 Uiso 1 1 calc R . . . .
C27 C 0.8591(8) 0.4126(4) 0.8330(2) 0.0317(14) Uani 1 1 d . . . . .
H27 H 0.9254 0.3785 0.8538 0.038 Uiso 1 1 calc R . . . .
C28 C 0.8452(7) 0.3954(4) 0.7826(2) 0.0251(12) Uani 1 1 d . . . . .
H28 H 0.9034 0.3501 0.7690 0.030 Uiso 1 1 calc R . . . .
C29 C 0.7459(7) 0.4446(3) 0.75173(17) 0.0200(10) Uani 1 1 d . . . . .
C30 C 0.7321(7) 0.4252(3) 0.69764(18) 0.0184(10) Uani 1 1 d . . . . .
C31 C 0.8738(7) 0.3966(3) 0.6709(2) 0.0198(12) Uani 1 1 d . . . . .
H31 H 0.9754 0.3854 0.6881 0.024 Uiso 1 1 calc R . . . .
C32 C 0.8659(7) 0.3844(4) 0.6185(2) 0.0219(13) Uani 1 1 d . . . . .
H32 H 0.9616 0.3658 0.6007 0.026 Uiso 1 1 calc R . . . .
C33 C 0.7147(7) 0.4004(3) 0.5935(2) 0.0226(11) Uani 1 1 d . . . . .
H33 H 0.7104 0.3948 0.5583 0.027 Uiso 1 1 calc R . . . .
C34 C 0.5675(7) 0.4247(3) 0.6197(2) 0.0199(12) Uani 1 1 d . . . . .
H34 H 0.4641 0.4316 0.6025 0.024 Uiso 1 1 calc R . . . .
C35 C 0.5772(6) 0.4383(3) 0.6712(2) 0.0185(11) Uani 1 1 d . . . . .
H35 H 0.4805 0.4564 0.6888 0.022 Uiso 1 1 calc R . . . .
H11A H 0.558(3) 0.616(4) 0.625(2) 0.028 Uiso 1 1 d DR . . . .

loop_
_atom_site_aniso_label
_atom_site_aniso_U_11
_atom_site_aniso_U_22
_atom_site_aniso_U_33
_atom_site_aniso_U_23
_atom_site_aniso_U_13
_atom_site_aniso_U_12
C1 0.054(5) 0.041(4) 0.038(4) -0.012(3) -0.012(3) 0.006(3)
C01 0.027(3) 0.033(3) 0.031(3) 0.002(3) 0.000(2) -0.002(2)
Cl1 0.0259(7) 0.0454(10) 0.0568(11) 0.0055(9) -0.0028(7) -0.0005(7)
Os1 0.01277(7) 0.01772(8) 0.01517(8) 0.00033(8) 0.00043(7) 0.00062(7)
C02 0.038(4) 0.036(4) 0.053(4) 0.005(3) -0.007(3) -0.005(3)
C2 0.030(3) 0.025(3) 0.033(3) -0.004(2) -0.012(3) 0.006(3)
Cl2 0.0432(9) 0.0426(9) 0.0488(10) 0.0108(7) 0.0006(9) -0.0108(8)
C3 0.035(3) 0.029(3) 0.021(3) 0.005(2) -0.003(2) -0.002(2)
Cl3 0.0591(11) 0.0835(13) 0.0265(7) 0.0100(8) -0.0021(8) 0.0079(11)
C4 0.023(3) 0.021(3) 0.029(3) 0.002(2) -0.005(2) -0.003(2)
Cl4 0.0419(10) 0.0387(10) 0.0440(10) -0.0006(8) -0.0013(8) -0.0093(8)
C5 0.012(2) 0.023(3) 0.025(3) 0.000(2) -0.001(2) 0.001(2)
Cl5 0.0716(16) 0.0825(17) 0.107(2) -0.0464(16) 0.0545(15) -0.0354(14)
C6 0.020(3) 0.023(3) 0.035(3) 0.005(2) -0.002(2) 0.001(2)
Cl6 0.0639(13) 0.0616(11) 0.0465(10) -0.0200(8) 0.0142(10) -0.0167(11)
C7 0.027(3) 0.020(3) 0.048(4) -0.004(3) -0.009(3) -0.001(2)
O8A 0.0148(17) 0.034(2) 0.027(2) 0.0098(16) 0.0040(16) 0.0002(18)
O8B 0.0143(16) 0.0253(19) 0.0261(19) 0.0006(17) -0.0001(15) 0.0048(13)
S8 0.0116(5) 0.0232(6) 0.0204(6) 0.0036(6) 0.0008(6) 0.0020(4)
N9 0.0103(19) 0.021(2) 0.020(2) 0.002(2) -0.0003(17) -0.0044(16)
C10 0.015(2) 0.020(3) 0.014(3) 0.003(2) -0.001(2) 0.000(2)
C11 0.017(2) 0.017(2) 0.015(2) 0.0008(17) -0.002(2) 0.001(2)
N11 0.0132(19) 0.018(2) 0.019(2) -0.0023(18) -0.0005(18) 0.0028(16)
C12 0.017(3) 0.019(2) 0.018(2) -0.0004(18) 0.002(2) -0.001(2)
C13 0.023(3) 0.021(3) 0.025(3) 0.001(2) 0.002(2) 0.001(2)
C14 0.025(3) 0.025(3) 0.038(4) -0.006(3) 0.001(3) 0.001(2)
C15 0.021(3) 0.029(3) 0.026(3) -0.011(2) 0.004(3) -0.002(2)
C16 0.024(3) 0.036(3) 0.020(3) -0.001(2) 0.000(2) 0.002(2)
C17 0.027(3) 0.023(3) 0.023(3) -0.002(2) 0.000(2) 0.002(2)
C18 0.013(2) 0.027(3) 0.018(3) 0.003(2) 0.003(2) 0.001(2)
C19 0.042(4) 0.023(3) 0.024(3) 0.005(3) 0.007(3) 0.004(3)
C20 0.048(4) 0.032(4) 0.030(4) 0.016(3) 0.011(3) 0.010(3)
C21 0.031(3) 0.050(4) 0.019(3) 0.008(3) 0.004(3) 0.002(3)
C22 0.030(3) 0.044(4) 0.024(3) -0.006(3) 0.004(3) -0.009(3)
C23 0.024(3) 0.035(3) 0.018(3) 0.000(2) 0.001(2) -0.002(3)
C24 0.026(2) 0.028(3) 0.023(3) 0.003(3) 0.003(2) 0.000(3)
C25 0.037(3) 0.035(4) 0.026(3) -0.006(3) 0.005(3) 0.002(3)
C26 0.044(3) 0.043(3) 0.019(3) -0.002(2) 0.006(2) -0.010(3)
C27 0.036(3) 0.036(4) 0.023(3) 0.009(3) -0.004(3) -0.003(3)
C28 0.025(3) 0.025(3) 0.025(3) 0.002(2) 0.002(2) 0.001(2)
C29 0.021(3) 0.022(2) 0.017(2) 0.0015(18) 0.001(2) -0.003(2)
C30 0.018(2) 0.017(2) 0.020(2) 0.0020(18) 0.004(2) -0.001(2)
C31 0.023(3) 0.014(3) 0.023(3) 0.004(2) -0.004(2) 0.003(2)
C32 0.021(3) 0.018(3) 0.027(3) 0.003(2) 0.007(2) 0.003(2)
C33 0.028(3) 0.016(2) 0.024(3) -0.005(2) 0.001(3) -0.002(2)
C34 0.017(3) 0.017(3) 0.026(3) -0.002(2) -0.004(2) -0.004(2)
C35 0.013(2) 0.018(3) 0.024(3) 0.004(2) 0.003(2) -0.004(2)

loop_
_atom_type_symbol
_atom_type_description
_atom_type_scat_dispersion_real
_atom_type_scat_dispersion_imag
_atom_type_scat_source
C C 0.0033 0.0016 'International Tables Vol C Tables 4.2.6.8 and 6.1.1.4'
H H 0.0000 0.0000 'International Tables Vol C Tables 4.2.6.8 and 6.1.1.4'
Cl Cl 0.1484 0.1585 'International Tables Vol C Tables 4.2.6.8 and 6.1.1.4'
N N 0.0061 0.0033 'International Tables Vol C Tables 4.2.6.8 and 6.1.1.4'
O O 0.0106 0.0060 'International Tables Vol C Tables 4.2.6.8 and 6.1.1.4'
Os Os -1.2165 7.6030 'International Tables Vol C Tables 4.2.6.8 and 6.1.1.4'
S S 0.1246 0.1234 'International Tables Vol C Tables 4.2.6.8 and 6.1.1.4'

loop_
_geom_angle_atom_site_label_1
_geom_angle_atom_site_label_2
_geom_angle_atom_site_label_3
_geom_angle
_geom_angle_site_symmetry_1
_geom_angle_site_symmetry_3
H1A C1 H1B 109.5 . .
H1A C1 H1C 109.5 . .
H1B C1 H1C 109.5 . .
C2 C1 H1A 109.5 . .
C2 C1 H1B 109.5 . .
C2 C1 H1C 109.5 . .
Cl1 C01 H01 108.5 . .
Cl1 C01 Cl2 110.8(3) . .
Cl1 C01 Cl3 109.9(3) . .
Cl2 C01 H01 108.5 . .
Cl2 C01 Cl3 110.6(3) . .
Cl3 C01 H01 108.5 . .
N9 Os1 C30 125.15(19) . .
N9 Os1 C31 104.36(19) . .
N9 Os1 C32 104.50(19) . .
N9 Os1 C33 126.4(2) . .
N9 Os1 C34 161.6(2) . .
N9 Os1 C35 160.29(19) . .
N11 Os1 N9 78.36(18) . .
N11 Os1 C30 127.15(19) . .
N11 Os1 C31 162.38(19) . .
N11 Os1 C32 159.8(2) . .
N11 Os1 C33 125.4(2) . .
N11 Os1 C34 102.9(2) . .
N11 Os1 C35 103.51(19) . .
C30 Os1 C31 37.37(19) . .
C30 Os1 C32 68.00(19) . .
C32 Os1 C31 37.2(2) . .
C33 Os1 C30 81.3(2) . .
C33 Os1 C31 67.3(2) . .
C33 Os1 C32 37.2(2) . .
C33 Os1 C34 38.3(2) . .
C34 Os1 C30 69.0(2) . .
C34 Os1 C31 80.1(2) . .
C34 Os1 C32 68.0(2) . .
C35 Os1 C30 38.6(2) . .
C35 Os1 C31 68.0(2) . .
C35 Os1 C32 80.7(2) . .
C35 Os1 C33 68.8(2) . .
C35 Os1 C34 37.9(2) . .
Cl4 C02 H02 108.7 . .
Cl5 C02 H02 108.7 . .
Cl5 C02 Cl4 110.8(4) . .
Cl5 C02 Cl6 109.5(4) . .
Cl6 C02 H02 108.7 . .
Cl6 C02 Cl4 110.4(4) . .
C3 C2 C1 120.0(6) . .
C7 C2 C1 121.4(6) . .
C7 C2 C3 118.6(5) . .
C2 C3 H3 119.9 . .
C4 C3 C2 120.2(5) . .
C4 C3 H3 119.9 . .
C3 C4 H4 119.6 . .
C5 C4 C3 120.8(5) . .
C5 C4 H4 119.6 . .
C4 C5 C6 119.3(5) . .
C4 C5 S8 119.1(4) . .
C6 C5 S8 121.5(4) . .
C5 C6 H6 120.3 . .
C5 C6 C7 119.5(5) . .
C7 C6 H6 120.3 . .
C2 C7 C6 121.5(5) . .
C2 C7 H7 119.3 . .
C6 C7 H7 119.3 . .
O8A S8 C5 106.0(2) . .
O8A S8 N9 110.3(2) . .
O8B S8 C5 106.0(2) . .
O8B S8 O8A 117.8(2) . .
O8B S8 N9 109.2(2) . .
N9 S8 C5 106.8(2) . .
S8 N9 Os1 128.1(3) . .
C10 N9 Os1 115.7(3) . .
C10 N9 S8 116.2(3) . .
N9 C10 H10 109.2 . .
N9 C10 C11 106.6(4) . .
N9 C10 C18 113.7(4) . .
C11 C10 H10 109.2 . .
C18 C10 H10 109.2 . .
C18 C10 C11 109.0(4) . .
C10 C11 H11 107.9 . .
N11 C11 C10 106.2(4) . .
N11 C11 H11 107.9 . .
N11 C11 C12 111.7(4) . .
C12 C11 C10 114.9(4) . .
C12 C11 H11 107.9 . .
Os1 N11 H11A 119(4) . .
C11 N11 Os1 122.8(3) . .
C11 N11 H11A 118(4) . .
C13 C12 C11 120.1(4) . .
C13 C12 C17 118.3(5) . .
C17 C12 C11 121.6(4) . .
C12 C13 H13 119.4 . .
C12 C13 C14 121.1(5) . .
C14 C13 H13 119.4 . .
C13 C14 H14 120.0 . .
C15 C14 C13 120.0(5) . .
C15 C14 H14 120.0 . .
C14 C15 H15 120.2 . .
C16 C15 C14 119.5(5) . .
C16 C15 H15 120.2 . .
C15 C16 H16 119.9 . .
C15 C16 C17 120.2(5) . .
C17 C16 H16 119.9 . .
C12 C17 H17 119.6 . .
C16 C17 C12 120.8(5) . .
C16 C17 H17 119.6 . .
C19 C18 C10 118.8(5) . .
C23 C18 C10 123.2(5) . .
C23 C18 C19 117.7(5) . .
C18 C19 H19 119.5 . .
C20 C19 C18 120.9(6) . .
C20 C19 H19 119.5 . .
C19 C20 H20 119.9 . .
C21 C20 C19 120.3(6) . .
C21 C20 H20 119.9 . .
C20 C21 H21 120.4 . .
C20 C21 C22 119.3(6) . .
C22 C21 H21 120.4 . .
C21 C22 H22 119.9 . .
C23 C22 C21 120.2(6) . .
C23 C22 H22 119.9 . .
C18 C23 C22 121.5(6) . .
C18 C23 H23 119.3 . .
C22 C23 H23 119.3 . .
C25 C24 H24 119.7 . .
C25 C24 C29 120.6(5) . .
C29 C24 H24 119.7 . .
C24 C25 H25 120.0 . .
C24 C25 C26 120.0(6) . .
C26 C25 H25 120.0 . .
C25 C26 H26 119.9 . .
C27 C26 C25 120.1(5) . .
C27 C26 H26 119.9 . .
C26 C27 H27 120.0 . .
C26 C27 C28 120.0(6) . .
C28 C27 H27 120.0 . .
C27 C28 H28 119.8 . .
C27 C28 C29 120.5(6) . .
C29 C28 H28 119.8 . .
C24 C29 C28 118.7(5) . .
C24 C29 C30 121.5(5) . .
C28 C29 C30 119.8(5) . .
C29 C30 Os1 126.8(3) . .
C31 C30 Os1 73.1(3) . .
C31 C30 C29 120.4(5) . .
C31 C30 C35 118.8(5) . .
C35 C30 Os1 69.5(3) . .
C35 C30 C29 120.8(5) . .
Os1 C31 H31 132.8 . .
C30 C31 Os1 69.5(3) . .
C30 C31 H31 119.6 . .
C30 C31 C32 120.8(5) . .
C32 C31 Os1 71.3(3) . .
C32 C31 H31 119.6 . .
Os1 C32 H32 132.1 . .
C31 C32 Os1 71.6(3) . .
C31 C32 H32 120.5 . .
C33 C32 Os1 68.7(3) . .
C33 C32 C31 119.1(5) . .
C33 C32 H32 120.5 . .
Os1 C33 H33 127.4 . .
C32 C33 Os1 74.1(3) . .
C32 C33 H33 119.3 . .
C32 C33 C34 121.4(5) . .
C34 C33 Os1 71.4(3) . .
C34 C33 H33 119.3 . .
Os1 C34 H34 131.6 . .
C33 C34 Os1 70.3(3) . .
C33 C34 H34 120.4 . .
C35 C34 Os1 70.4(3) . .
C35 C34 C33 119.2(5) . .
C35 C34 H34 120.4 . .
Os1 C35 H35 129.2 . .
C30 C35 Os1 71.8(3) . .
C30 C35 H35 119.7 . .
C34 C35 Os1 71.7(3) . .
C34 C35 C30 120.6(5) . .
C34 C35 H35 119.7 . .

loop_
_geom_bond_atom_site_label_1
_geom_bond_atom_site_label_2
_geom_bond_distance
_geom_bond_site_symmetry_2
C1 H1A 0.9800 .
C1 H1B 0.9800 .
C1 H1C 0.9800 .
C1 C2 1.514(8) .
C01 H01 1.0000 .
C01 Cl1 1.746(6) .
C01 Cl2 1.756(6) .
C01 Cl3 1.761(6) .
Os1 N9 2.066(4) .
Os1 N11 1.900(5) .
Os1 C30 2.188(5) .
Os1 C31 2.235(5) .
Os1 C32 2.231(6) .
Os1 C33 2.162(5) .
Os1 C34 2.176(5) .
Os1 C35 2.158(5) .
C02 H02 1.0000 .
C02 Cl4 1.761(7) .
C02 Cl5 1.743(7) .
C02 Cl6 1.751(7) .
C2 C3 1.399(8) .
C2 C7 1.375(9) .
C3 H3 0.9500 .
C3 C4 1.385(8) .
C4 H4 0.9500 .
C4 C5 1.382(7) .
C5 C6 1.390(8) .
C5 S8 1.771(5) .
C6 H6 0.9500 .
C6 C7 1.396(9) .
C7 H7 0.9500 .
O8A S8 1.446(4) .
O8B S8 1.445(4) .
S8 N9 1.599(4) .
N9 C10 1.477(7) .
C10 H10 1.0000 .
C10 C11 1.545(7) .
C10 C18 1.515(7) .
C11 H11 1.0000 .
C11 N11 1.471(6) .
C11 C12 1.525(6) .
N11 H11A 0.88(3) .
C12 C13 1.378(7) .
C12 C17 1.393(7) .
C13 H13 0.9500 .
C13 C14 1.389(8) .
C14 H14 0.9500 .
C14 C15 1.381(8) .
C15 H15 0.9500 .
C15 C16 1.380(8) .
C16 H16 0.9500 .
C16 C17 1.384(8) .
C17 H17 0.9500 .
C18 C19 1.401(8) .
C18 C23 1.378(8) .
C19 H19 0.9500 .
C19 C20 1.385(8) .
C20 H20 0.9500 .
C20 C21 1.376(9) .
C21 H21 0.9500 .
C21 C22 1.385(9) .
C22 H22 0.9500 .
C22 C23 1.382(8) .
C23 H23 0.9500 .
C24 H24 0.9500 .
C24 C25 1.385(8) .
C24 C29 1.391(7) .
C25 H25 0.9500 .
C25 C26 1.388(8) .
C26 H26 0.9500 .
C26 C27 1.379(9) .
C27 H27 0.9500 .
C27 C28 1.387(8) .
C28 H28 0.9500 .
C28 C29 1.401(8) .
C29 C30 1.492(7) .
C30 C31 1.418(7) .
C30 C35 1.439(7) .
C31 H31 0.9500 .
C31 C32 1.424(8) .
C32 H32 0.9500 .
C32 C33 1.403(8) .
C33 H33 0.9500 .
C33 C34 1.423(8) .
C34 H34 0.9500 .
C34 C35 1.407(8) .
C35 H35 0.9500 .

loop_
_geom_hbond_atom_site_label_D
_geom_hbond_atom_site_label_H
_geom_hbond_atom_site_label_A
_geom_hbond_distance_DH
_geom_hbond_distance_HA
_geom_hbond_distance_DA
_geom_hbond_angle_DHA
_geom_hbond_site_symmetry_A
N11 H11A O8A 0.88(3) 2.28(3) 3.147(6) 168(6) 1_455
